data_4062842
_journal_name_full Organometallics
_journal_paper_doi 10.1021/om0497137
_journal_year 2004
_chemical_formula_sum 'C72 H75 Cl3 Ge2 Sn3'
_chemical_formula_weight 1547.92
_chemical_name_common Jeff*3Sn3Ge2Cl3
_chemical_temperature_decomposition 100(10)
_space_group_IT_number 176
_symmetry_cell_setting hexagonal
_symmetry_space_group_name_Hall '-P 6c'
_symmetry_space_group_name_H-M 'P 63/m'
_cell_angle_alpha 90.00
_cell_angle_beta 90.00
_cell_angle_gamma 120.00
_cell_formula_units_Z 2
_cell_length_a 13.0931(13)
_cell_length_b 13.0931(13)
_cell_length_c 22.405(3)
_cell_measurement_temperature 90(2)
_cell_volume 3326.4(7)
_diffrn_ambient_temperature 90(2)
_exptl_crystal_density_diffrn 1.545
_cod_depositor_comments
;
The following automatic conversions were performed:

'_chemical_melting_point' tag was changed to
'_chemical_temperature_decomposition' since the value had been given
as '90-110 (decomposes)'. The value was changed to '100(10)' - the
average value was taken and precision was estimated.

Automatic conversion script
Id: cif_fix_values 1646 2011-03-28 12:23:43Z adriana 
;
_cod_database_code 4062842

loop_
_symmetry_equiv_pos_as_xyz
'x, y, z'
'-y, x-y, z'
'-x+y, -x, z'
'-x, -y, z+1/2'
'y, -x+y, z+1/2'
'x-y, x, z+1/2'
'-x, -y, -z'
'y, -x+y, -z'
'x-y, x, -z'
'x, y, -z-1/2'
'-y, x-y, -z-1/2'
'-x+y, -x, -z-1/2'

loop_
_atom_site_label
_atom_site_type_symbol
_atom_site_fract_x
_atom_site_fract_y
_atom_site_fract_z
_atom_site_U_iso_or_equiv
_atom_site_adp_type
_atom_site_occupancy
_atom_site_symmetry_multiplicity
_atom_site_calc_flag
_atom_site_refinement_flags
_atom_site_disorder_assembly
_atom_site_disorder_group
Sn1 Sn 0.48681(3) 0.28847(3) 0.7500 0.01901(15) Uani 1 2 d S . .
Ge1 Ge 0.6667 0.3333 0.67269(3) 0.01413(17) Uani 1 3 d S . .
Cl1 Cl 0.34771(14) 0.08289(13) 0.7500 0.0291(3) Uani 1 2 d S . .
C1 C 0.3794(5) 0.3693(5) 0.7500 0.0180(10) Uani 1 2 d S . .
C2 C 0.3433(3) 0.3945(3) 0.69563(17) 0.0193(7) Uani 1 1 d . . .
C3 C 0.2777(4) 0.4522(4) 0.69652(18) 0.0234(8) Uani 1 1 d . . .
H3A H 0.2543 0.4713 0.6600 0.028 Uiso 1 1 calc R . .
C4 C 0.2467(5) 0.4819(5) 0.7500 0.0235(11) Uani 1 2 d S . .
H4A H 0.2038 0.5228 0.7500 0.028 Uiso 1 2 calc SR . .
C5 C 0.3651(3) 0.3505(3) 0.63777(17) 0.0192(7) Uani 1 1 d . . .
C6 C 0.2813(4) 0.2346(4) 0.61992(19) 0.0241(8) Uani 1 1 d . . .
C7 C 0.3020(4) 0.1900(4) 0.5678(2) 0.0281(9) Uani 1 1 d . . .
H7A H 0.2467 0.1119 0.5559 0.034 Uiso 1 1 calc R . .
C8 C 0.4017(4) 0.2568(4) 0.53251(19) 0.0263(9) Uani 1 1 d . . .
C9 C 0.4807(4) 0.3704(4) 0.54988(18) 0.0252(8) Uani 1 1 d . . .
H9A H 0.5483 0.4167 0.5259 0.030 Uiso 1 1 calc R . .
C10 C 0.4639(4) 0.4199(4) 0.60225(17) 0.0207(7) Uani 1 1 d . . .
C11 C 0.1711(4) 0.1619(4) 0.6551(2) 0.0342(10) Uani 1 1 d . . .
H11A H 0.1242 0.0847 0.6360 0.051 Uiso 1 1 calc R . .
H11B H 0.1250 0.2022 0.6566 0.051 Uiso 1 1 calc R . .
H11C H 0.1917 0.1512 0.6957 0.051 Uiso 1 1 calc R . .
C12 C 0.4191(6) 0.2069(5) 0.4751(2) 0.0372(11) Uani 1 1 d . . .
H12A H 0.4932 0.2653 0.4563 0.056 Uiso 1 1 calc R . .
H12B H 0.3532 0.1879 0.4480 0.056 Uiso 1 1 calc R . .
H12C H 0.4223 0.1352 0.4837 0.056 Uiso 1 1 calc R . .
C13 C 0.5500(4) 0.5455(4) 0.6192(2) 0.0288(9) Uani 1 1 d . . .
H13A H 0.5247 0.5649 0.6566 0.043 Uiso 1 1 calc R . .
H13B H 0.5528 0.5985 0.5876 0.043 Uiso 1 1 calc R . .
H13C H 0.6286 0.5549 0.6245 0.043 Uiso 1 1 calc R . .

loop_
_atom_site_aniso_label
_atom_site_aniso_U_11
_atom_site_aniso_U_22
_atom_site_aniso_U_33
_atom_site_aniso_U_23
_atom_site_aniso_U_13
_atom_site_aniso_U_12
Sn1 0.0185(2) 0.0214(2) 0.0199(2) 0.000 0.000 0.01208(15)
Ge1 0.0105(2) 0.0105(2) 0.0213(3) 0.000 0.000 0.00527(10)
Cl1 0.0391(8) 0.0257(7) 0.0268(7) 0.000 0.000 0.0194(6)
C1 0.020(2) 0.017(2) 0.017(2) 0.000 0.000 0.009(2)
C2 0.0207(17) 0.0202(17) 0.0182(17) -0.0002(13) -0.0016(13) 0.0110(15)
C3 0.0242(19) 0.0264(19) 0.0239(19) 0.0014(15) -0.0032(15) 0.0160(16)
C4 0.026(3) 0.022(3) 0.028(3) 0.000 0.000 0.016(2)
C5 0.0223(17) 0.0213(17) 0.0167(17) -0.0022(14) -0.0061(14) 0.0130(15)
C6 0.0249(19) 0.0224(18) 0.0234(19) -0.0021(15) -0.0062(15) 0.0105(16)
C7 0.034(2) 0.0221(19) 0.027(2) -0.0053(16) -0.0081(18) 0.0128(18)
C8 0.037(2) 0.030(2) 0.0191(19) -0.0044(15) -0.0054(16) 0.023(2)
C9 0.031(2) 0.030(2) 0.0187(18) 0.0008(15) 0.0029(15) 0.0184(18)
C10 0.0262(19) 0.0223(18) 0.0168(17) -0.0020(14) -0.0036(14) 0.0146(16)
C11 0.027(2) 0.030(2) 0.037(3) -0.0015(19) -0.0018(19) 0.0066(18)
C12 0.061(3) 0.040(3) 0.022(2) -0.0045(19) -0.002(2) 0.033(3)
C13 0.030(2) 0.026(2) 0.023(2) -0.0029(16) -0.0001(17) 0.0087(17)

loop_
_geom_bond_atom_site_label_1
_geom_bond_atom_site_label_2
_geom_bond_distance
_geom_bond_site_symmetry_2
_geom_bond_publ_flag
Sn1 C1 2.141(5) . ?
Sn1 Cl1 2.3791(16) . ?
Sn1 Ge1 2.7400(6) 10_557 ?
Sn1 Ge1 2.7400(6) . ?
Ge1 Sn1 2.7399(6) 2_655 ?
Ge1 Sn1 2.7400(6) 3_665 ?
C1 C2 1.405(5) 10_557 ?
C1 C2 1.405(5) . ?
C2 C3 1.399(5) . ?
C2 C5 1.503(5) . ?
C3 C4 1.382(5) . ?
C4 C3 1.382(5) 10_557 ?
C5 C10 1.399(6) . ?
C5 C6 1.415(6) . ?
C6 C7 1.391(6) . ?
C6 C11 1.495(6) . ?
C7 C8 1.398(7) . ?
C8 C9 1.377(6) . ?
C8 C12 1.511(6) . ?
C9 C10 1.409(6) . ?
C10 C13 1.506(6) . ?
